data_2101350
loop_
_publ_author_name
'Le Texier, L.'
'Favre, E.'
'Godfroid, J.-J.'
'Halut-Desportes, S.'

_publ_section_title
;
 Structure of 5-(3,4,5-trimethoxyphenyl)-2-iodomethyltetrahydrofuran: a
 precursor of acetylcholinesterase inhibitors with platelet-activating
 factor antagonistic activity
;
_journal_issue 5
_journal_name_full 'Acta Crystallographica Section B'
_journal_page_first 863
_journal_page_last 867
_journal_paper_doi 10.1107/S0108768195000541
_journal_volume 51
_journal_year 1995
_chemical_formula_sum 'C14 H19 I O4'
_chemical_formula_weight 378.2
_space_group_IT_number 14
_space_group_name_Hall '-P 2yn'
_space_group_name_H-M_alt 'P 1 21/n 1'
_symmetry_cell_setting monoclinic
_symmetry_space_group_name_Hall '-P 2yn'
_symmetry_space_group_name_H-M 'P 1 21/n 1'
_cell_angle_alpha 90.0
_cell_angle_beta 99.96(2)
_cell_angle_gamma 90.0
_cell_formula_units_Z 4
_cell_length_a 7.6860(10)
_cell_length_b 8.113(2)
_cell_length_c 24.249(6)
_cell_volume 1489.3(6)
_diffrn_radiation_type Mo
_diffrn_radiation_wavelength 0.71073
_exptl_absorpt_coefficient_mu 2.13
_exptl_crystal_density_diffrn 1.69
_exptl_crystal_F_000 724
_cod_data_source_file du0397.cif
_cod_data_source_block du0397a
_cod_original_cell_volume 1489.0(10)
_cod_original_formula_sum 'C14 H19 I1 O4'
_cod_database_code 2101350

loop_
_space_group_symop_id
_space_group_symop_operation_xyz
1 x,y,z
2 -x+1/2,y+1/2,-z+1/2
3 -x,-y,-z
4 x+1/2,-y+1/2,z+1/2

loop_
_atom_site_label
_atom_site_fract_x
_atom_site_fract_y
_atom_site_fract_z
_atom_site_U_iso_or_equiv
I(7) 0.24193(5) 0.21435(5) 0.018250(10) 0.0584
O(1) 0.5611(4) 0.3889(4) 0.1123(2) 0.0463
O(14) 1.2448(4) 0.7769(4) 0.12330(10) 0.0498
O(16) 1.1073(4) 0.9559(4) 0.19740(10) 0.0465
O(18) 0.7890(4) 0.8798(4) 0.22310(10) 0.0505
C(2) 0.5302(6) 0.2203(6) 0.1233(2) 0.0460
C(3) 0.6602(6) 0.1227(5) 0.0959(2) 0.0477
C(4) 0.8171(6) 0.2417(5) 0.1020(2) 0.0469
C(5) 0.7249(6) 0.4082(5) 0.0922(2) 0.0405
C(6) 0.3355(6) 0.1828(5) 0.1054(2) 0.0474
C(8) 0.8264(5) 0.5534(5) 0.1207(2) 0.0369
C(9) 0.9898(6) 0.5939(5) 0.1076(2) 0.0409
C(10) 1.0837(5) 0.7274(5) 0.1335(2) 0.0379
C(11) 1.0154(5) 0.8207(5) 0.1734(2) 0.0362
C(12) 0.8502(5) 0.7792(5) 0.1858(2) 0.0403
C(13) 0.7570(5) 0.6454(5) 0.1595(2) 0.0415
C(15) 1.2998(6) 0.7168(6) 0.0740(2) 0.0544
C(17) 1.1744(6) 0.9392(7) 0.2545(2) 0.0559
C(19) 0.6159(7) 0.8458(7) 0.2344(2) 0.0587

loop_
_geom_angle_atom_site_label_1
_geom_angle_atom_site_label_2
_geom_angle_atom_site_label_3
_geom_angle
C(5) O(1) C(2) 110.7(3)
C(17) O(16) C(11) 114.6(3)
C(3) C(2) O(1) 106.0(4)
C(6) C(2) C(3) 117.6(4)
C(5) C(4) C(3) 101.9(3)
C(8) C(5) O(1) 110.1(3)
C(2) C(6) I(7) 114.1(3)
C(13) C(8) C(5) 120.2(4)
C(10) C(9) C(8) 120.0(4)
C(11) C(10) O(14) 115.3(4)
C(10) C(11) O(16) 119.7(4)
C(12) C(11) C(10) 118.8(4)
C(13) C(12) O(18) 124.2(4)
C(12) C(13) C(8) 120.3(4)
C(15) O(14) C(10) 117.6(3)
C(19) O(18) C(12) 116.8(3)
C(6) C(2) O(1) 109.2(4)
C(4) C(3) C(2) 101.3(4)
C(4) C(5) O(1) 105.2(3)
C(8) C(5) C(4) 115.4(4)
C(9) C(8) C(5) 119.7(4)
C(13) C(8) C(9) 120.1(4)
C(9) C(10) O(14) 124.3(4)
C(11) C(10) C(9) 120.4(4)
C(12) C(11) O(16) 121.4(4)
C(11) C(12) O(18) 115.5(4)
C(13) C(12) C(11) 120.3(4)

loop_
_geom_bond_atom_site_label_1
_geom_bond_atom_site_label_2
_geom_bond_distance
I(7) C(6) 2.126(5)
O(1) C(5) 1.434(5)
O(14) C(15) 1.421(5)
O(16) C(17) 1.398(6)
O(18) C(19) 1.430(5)
C(2) C(6) 1.515(6)
C(4) C(5) 1.523(6)
C(8) C(9) 1.387(6)
C(9) C(10) 1.389(6)
C(11) C(12) 1.396(6)
O(1) C(2) 1.420(6)
O(14) C(10) 1.364(5)
O(16) C(11) 1.377(5)
O(18) C(12) 1.360(5)
C(2) C(3) 1.515(6)
C(3) C(4) 1.531(6)
C(5) C(8) 1.512(5)
C(8) C(13) 1.377(6)
C(10) C(11) 1.400(6)
C(12) C(13) 1.391(6)
